data_2022181
loop_
_publ_author_name
'Ma\/lecka, Magdalena'
'Kusz, Joachim'
'Eriksson, Lars'
'Adamus-Grabicka, Angelika'
'Budzisz, El\.zbieta'

_publ_section_title
;
 The relationship between Hirshfeld potential and cytotoxic activity: a
 study along a series of flavonoid and chromanone derivatives
;
_journal_coeditor_code YF3205
_journal_issue 8
_journal_name_full 'Acta Crystallographica Section C'
_journal_page_first
;
;
_journal_paper_doi 10.1107/S205322962000813X
_journal_volume 76
_journal_year 2020
_chemical_formula_iupac 'C23 H18 O2'
_chemical_formula_moiety 'C23 H18 O2'
_chemical_formula_sum 'C23 H18 O2'
_chemical_formula_weight 326.37
_chemical_name_systematic
;
(<i>E</i>)-3-(4-Methylbenzylidene)-2-phenylchroman-4-one
;
_space_group_crystal_system monoclinic
_space_group_IT_number 14
_space_group_name_Hall '-P 2ybc'
_space_group_name_H-M_alt 'P 1 21/c 1'
_atom_sites_solution_hydrogens geom
_atom_sites_solution_primary difmap
_audit_creation_method SHELXL-2014/7
_cell_angle_alpha 90
_cell_angle_beta 98.558(3)
_cell_angle_gamma 90
_cell_formula_units_Z 4
_cell_length_a 16.6799(5)
_cell_length_b 7.9102(2)
_cell_length_c 13.1511(3)
_cell_measurement_reflns_used 4576
_cell_measurement_temperature 100(2)
_cell_measurement_theta_max 35.5580
_cell_measurement_theta_min 3.1980
_cell_volume 1715.85(8)
_computing_cell_refinement
;
CrysAlis PRO (Rigaku OD, 2015)
;
_computing_data_collection
;
CrysAlis PRO (Rigaku OD, 2015)
;
_computing_data_reduction
;
CrysAlis PRO (Rigaku OD, 2015)
;
_computing_molecular_graphics
;
DIAMOND (Brandenburg & Putz, 1999)
;
_computing_publication_material
;
SHELXL2014 (Sheldrick, 2015b) and
publCIF (Westrip, 2010)
;
_computing_structure_refinement
;
SHELXL2014 (Sheldrick, 2015b)
;
_computing_structure_solution
;
SHELXS (Sheldrick, 2015a)
;
_diffrn_ambient_temperature 99.99(11)
_diffrn_detector 'CCD plate'
_diffrn_detector_area_resol_mean 10.4498
_diffrn_measured_fraction_theta_full 0.999
_diffrn_measured_fraction_theta_max 0.999
_diffrn_measurement_device 'four-circle diffractometer'
_diffrn_measurement_device_type 'Rigaku OD SuperNova Dual source diffractometer with an Atlas detector'
_diffrn_measurement_method '\w scans'
_diffrn_radiation_monochromator mirror
_diffrn_radiation_probe x-ray
_diffrn_radiation_type 'Mo K\a'
_diffrn_radiation_wavelength 0.71073
_diffrn_reflns_av_R_equivalents 0.0309
_diffrn_reflns_av_unetI/netI 0.0258
_diffrn_reflns_limit_h_max 20
_diffrn_reflns_limit_h_min -20
_diffrn_reflns_limit_k_max 9
_diffrn_reflns_limit_k_min -9
_diffrn_reflns_limit_l_max 16
_diffrn_reflns_limit_l_min -11
_diffrn_reflns_number 13962
_diffrn_reflns_theta_full 25.242
_diffrn_reflns_theta_max 26.498
_diffrn_reflns_theta_min 3.133
_diffrn_source 'micro-focus sealed X-ray tube'
_exptl_absorpt_coefficient_mu 0.079
_exptl_absorpt_correction_T_max 1.00000
_exptl_absorpt_correction_T_min 0.83314
_exptl_absorpt_correction_type multi-scan
_exptl_absorpt_process_details
;
(CrysAlis PRO; Rigaku OD, 2015)
;
_exptl_crystal_colour colorless
_exptl_crystal_density_diffrn 1.263
_exptl_crystal_description needle
_exptl_crystal_F_000 688
_exptl_crystal_size_max 0.28
_exptl_crystal_size_mid 0.1
_exptl_crystal_size_min 0.1
_refine_diff_density_max 0.193
_refine_diff_density_min -0.231
_refine_ls_extinction_method none
_refine_ls_goodness_of_fit_ref 1.050
_refine_ls_hydrogen_treatment constr
_refine_ls_matrix_type full
_refine_ls_number_parameters 227
_refine_ls_number_reflns 3550
_refine_ls_number_restraints 0
_refine_ls_restrained_S_all 1.050
_refine_ls_R_factor_all 0.0497
_refine_ls_R_factor_gt 0.0395
_refine_ls_shift/su_max 0.000
_refine_ls_shift/su_mean 0.000
_refine_ls_structure_factor_coef Fsqd
_refine_ls_weighting_details 'w=1/[\s^2^(Fo^2^)+(0.0551P)^2^+0.3869P] where P=(Fo^2^+2Fc^2^)/3'
_refine_ls_weighting_scheme calc
_refine_ls_wR_factor_gt 0.1007
_refine_ls_wR_factor_ref 0.1073
_reflns_number_gt 2927
_reflns_number_total 3550
_reflns_threshold_expression 'I > 2\s(I)'
_cod_data_source_file yf3205sup1.cif
_cod_data_source_block compound_II_AAG9
_cod_original_sg_symbol_H-M 'P 21/c'
_cod_database_code 2022181
_shelx_space_group_comment
;
The symmetry employed for this shelxl refinement is uniquely defined
by the following loop, which should always be used as a source of
symmetry information in preference to the above space-group names.
They are only intended as comments.
;

loop_
_space_group_symop_operation_xyz
'x, y, z'
'-x, y+1/2, -z+1/2'
'-x, -y, -z'
'x, -y-1/2, z-1/2'

loop_
_atom_site_type_symbol
_atom_site_label
_atom_site_fract_x
_atom_site_fract_y
_atom_site_fract_z
_atom_site_U_iso_or_equiv
_atom_site_adp_type
_atom_site_calc_flag
_atom_site_occupancy
_atom_site_disorder_assembly
_atom_site_disorder_group
O O1 0.13016(5) 0.69823(11) 0.61728(6) 0.0197(2) Uani d 1 . .
O O4 0.24076(6) 0.72695(14) 0.91481(7) 0.0330(3) Uani d 1 . .
C C2 0.21464(7) 0.64404(15) 0.63602(9) 0.0167(2) Uani d 1 . .
H H2 0.2425 0.6974 0.5818 0.020 Uiso calc 1 . .
C C3 0.25695(7) 0.70595(14) 0.73857(9) 0.0169(2) Uani d 1 . .
C C4 0.20880(8) 0.70299(15) 0.82561(9) 0.0199(3) Uani d 1 . .
C C5 0.07131(8) 0.65060(17) 0.87504(10) 0.0249(3) Uani d 1 . .
H H5 0.0945 0.6518 0.9455 0.030 Uiso calc 1 . .
C C6 -0.01103(8) 0.62868(19) 0.84830(11) 0.0304(3) Uani d 1 . .
H H6 -0.0445 0.6141 0.9001 0.036 Uiso calc 1 . .
C C7 -0.04520(8) 0.6279(2) 0.74468(11) 0.0325(3) Uani d 1 . .
H H7 -0.1021 0.6131 0.7265 0.039 Uiso calc 1 . .
C C8 0.00253(8) 0.64841(18) 0.66811(10) 0.0273(3) Uani d 1 . .
H H8 -0.0212 0.6477 0.5978 0.033 Uiso calc 1 . .
C C9 0.08575(8) 0.67000(15) 0.69525(9) 0.0195(3) Uani d 1 . .
C C10 0.12126(7) 0.67117(15) 0.79869(9) 0.0196(3) Uani d 1 . .
C C11 0.33397(7) 0.76156(15) 0.75777(9) 0.0185(3) Uani d 1 . .
H H11 0.3504 0.7991 0.8263 0.022 Uiso calc 1 . .
C C12 0.39695(7) 0.77435(15) 0.69160(9) 0.0192(3) Uani d 1 . .
C C13 0.39774(7) 0.68092(16) 0.60070(9) 0.0210(3) Uani d 1 . .
H H13 0.3545 0.6054 0.5780 0.025 Uiso calc 1 . .
C C14 0.46100(8) 0.69780(17) 0.54379(9) 0.0225(3) Uani d 1 . .
H H14 0.4597 0.6347 0.4821 0.027 Uiso calc 1 . .
C C15 0.52641(8) 0.80485(17) 0.57477(10) 0.0254(3) Uani d 1 . .
C C16 0.52603(8) 0.89659(18) 0.66538(11) 0.0295(3) Uani d 1 . .
H H16 0.5699 0.9705 0.6884 0.035 Uiso calc 1 . .
C C17 0.46310(8) 0.88198(17) 0.72228(10) 0.0253(3) Uani d 1 . .
H H17 0.4646 0.9462 0.7836 0.030 Uiso calc 1 . .
C C18 0.59644(9) 0.8178(2) 0.51466(12) 0.0346(3) Uani d 1 . .
H H18A 0.6390 0.7379 0.5426 0.052 Uiso calc 1 . .
H H18B 0.6182 0.9331 0.5200 0.052 Uiso calc 1 . .
H H18C 0.5776 0.7908 0.4423 0.052 Uiso calc 1 . .
C C21 0.21801(7) 0.45373(15) 0.62104(9) 0.0177(3) Uani d 1 . .
C C22 0.18813(7) 0.38872(16) 0.52380(9) 0.0220(3) Uani d 1 . .
H H22 0.1658 0.4631 0.4702 0.026 Uiso calc 1 . .
C C23 0.19088(8) 0.21637(17) 0.50521(10) 0.0267(3) Uani d 1 . .
H H23 0.1705 0.1731 0.4390 0.032 Uiso calc 1 . .
C C24 0.22339(8) 0.10705(17) 0.58321(11) 0.0284(3) Uani d 1 . .
H H24 0.2254 -0.0109 0.5704 0.034 Uiso calc 1 . .
C C25 0.25287(8) 0.17031(17) 0.67978(11) 0.0285(3) Uani d 1 . .
H H25 0.2749 0.0955 0.7332 0.034 Uiso calc 1 . .
C C26 0.25024(8) 0.34321(16) 0.69859(10) 0.0227(3) Uani d 1 . .
H H26 0.2706 0.3860 0.7649 0.027 Uiso calc 1 . .

loop_
_atom_site_aniso_label
_atom_site_aniso_U_11
_atom_site_aniso_U_22
_atom_site_aniso_U_33
_atom_site_aniso_U_12
_atom_site_aniso_U_13
_atom_site_aniso_U_23
O1 0.0176(4) 0.0237(5) 0.0177(4) 0.0045(3) 0.0022(3) 0.0018(3)
O4 0.0259(5) 0.0560(7) 0.0170(4) -0.0066(5) 0.0030(4) -0.0072(4)
C2 0.0152(6) 0.0182(6) 0.0167(5) 0.0011(4) 0.0023(4) 0.0012(4)
C3 0.0197(6) 0.0134(6) 0.0174(6) 0.0020(4) 0.0022(5) 0.0006(4)
C4 0.0219(6) 0.0207(6) 0.0173(6) 0.0009(5) 0.0029(5) -0.0007(5)
C5 0.0258(7) 0.0278(7) 0.0219(6) 0.0013(5) 0.0062(5) -0.0014(5)
C6 0.0251(7) 0.0378(8) 0.0308(7) -0.0009(6) 0.0126(6) -0.0028(6)
C7 0.0180(7) 0.0430(9) 0.0371(8) 0.0000(6) 0.0055(6) -0.0056(6)
C8 0.0211(7) 0.0343(8) 0.0254(6) 0.0034(6) 0.0004(5) -0.0019(6)
C9 0.0202(6) 0.0177(6) 0.0211(6) 0.0029(5) 0.0047(5) -0.0003(5)
C10 0.0207(6) 0.0180(6) 0.0203(6) 0.0016(5) 0.0039(5) -0.0017(5)
C11 0.0220(6) 0.0168(6) 0.0162(5) 0.0010(5) 0.0011(5) -0.0011(4)
C12 0.0174(6) 0.0197(6) 0.0199(6) 0.0023(5) 0.0011(5) 0.0018(5)
C13 0.0184(6) 0.0213(6) 0.0224(6) 0.0005(5) 0.0004(5) -0.0010(5)
C14 0.0214(6) 0.0264(7) 0.0194(6) 0.0046(5) 0.0015(5) -0.0006(5)
C15 0.0210(6) 0.0269(7) 0.0291(7) 0.0024(5) 0.0062(5) 0.0031(5)
C16 0.0214(7) 0.0298(7) 0.0376(8) -0.0074(5) 0.0051(6) -0.0058(6)
C17 0.0235(7) 0.0270(7) 0.0251(6) -0.0031(5) 0.0024(5) -0.0068(5)
C18 0.0244(7) 0.0407(9) 0.0413(8) -0.0007(6) 0.0132(6) 0.0009(7)
C21 0.0146(6) 0.0182(6) 0.0212(6) -0.0013(4) 0.0055(5) -0.0009(5)
C22 0.0201(6) 0.0230(7) 0.0229(6) -0.0012(5) 0.0030(5) -0.0015(5)
C23 0.0233(7) 0.0261(7) 0.0320(7) -0.0058(5) 0.0080(5) -0.0094(5)
C24 0.0249(7) 0.0166(6) 0.0459(8) -0.0014(5) 0.0132(6) -0.0038(6)
C25 0.0272(7) 0.0211(7) 0.0376(8) 0.0036(5) 0.0066(6) 0.0062(6)
C26 0.0222(6) 0.0215(6) 0.0243(6) 0.0012(5) 0.0038(5) 0.0020(5)

loop_
_atom_type_symbol
_atom_type_description
_atom_type_scat_dispersion_real
_atom_type_scat_dispersion_imag
_atom_type_scat_source
C C 0.0033 0.0016 'International Tables Vol C Tables 4.2.6.8 and 6.1.1.4'
H H 0.0000 0.0000 'International Tables Vol C Tables 4.2.6.8 and 6.1.1.4'
O O 0.0106 0.0060 'International Tables Vol C Tables 4.2.6.8 and 6.1.1.4'

loop_
_geom_angle_atom_site_label_1
_geom_angle_atom_site_label_2
_geom_angle_atom_site_label_3
_geom_angle_site_symmetry_1
_geom_angle_site_symmetry_3
_geom_angle
_geom_angle_publ_flag
C9 O1 C2 . . 116.24(9) ?
O1 C2 C3 . . 111.57(9) ?
O1 C2 C21 . . 108.82(9) ?
C3 C2 C21 . . 114.59(10) ?
O1 C2 H2 . . 107.2 ?
C3 C2 H2 . . 107.2 ?
C21 C2 H2 . . 107.2 ?
C11 C3 C4 . . 117.95(10) ?
C11 C3 C2 . . 125.50(11) ?
C4 C3 C2 . . 116.55(10) ?
O4 C4 C10 . . 122.00(11) ?
O4 C4 C3 . . 121.53(11) ?
C10 C4 C3 . . 116.47(10) ?
C6 C5 C10 . . 120.44(12) ?
C6 C5 H5 . . 119.8 ?
C10 C5 H5 . . 119.8 ?
C5 C6 C7 . . 119.76(12) ?
C5 C6 H6 . . 120.1 ?
C7 C6 H6 . . 120.1 ?
C8 C7 C6 . . 120.96(13) ?
C8 C7 H7 . . 119.5 ?
C6 C7 H7 . . 119.5 ?
C7 C8 C9 . . 119.21(12) ?
C7 C8 H8 . . 120.4 ?
C9 C8 H8 . . 120.4 ?
O1 C9 C8 . . 117.26(11) ?
O1 C9 C10 . . 121.89(11) ?
C8 C9 C10 . . 120.77(11) ?
C9 C10 C5 . . 118.87(12) ?
C9 C10 C4 . . 119.72(11) ?
C5 C10 C4 . . 121.33(11) ?
C3 C11 C12 . . 131.34(11) ?
C3 C11 H11 . . 114.3 ?
C12 C11 H11 . . 114.3 ?
C17 C12 C13 . . 117.13(11) ?
C17 C12 C11 . . 118.27(11) ?
C13 C12 C11 . . 124.55(11) ?
C14 C13 C12 . . 120.78(12) ?
C14 C13 H13 . . 119.6 ?
C12 C13 H13 . . 119.6 ?
C13 C14 C15 . . 121.73(12) ?
C13 C14 H14 . . 119.1 ?
C15 C14 H14 . . 119.1 ?
C14 C15 C16 . . 117.56(12) ?
C14 C15 C18 . . 121.46(12) ?
C16 C15 C18 . . 120.96(13) ?
C17 C16 C15 . . 121.27(12) ?
C17 C16 H16 . . 119.4 ?
C15 C16 H16 . . 119.4 ?
C16 C17 C12 . . 121.52(12) ?
C16 C17 H17 . . 119.2 ?
C12 C17 H17 . . 119.2 ?
C15 C18 H18A . . 109.5 ?
C15 C18 H18B . . 109.5 ?
H18A C18 H18B . . 109.5 ?
C15 C18 H18C . . 109.5 ?
H18A C18 H18C . . 109.5 ?
H18B C18 H18C . . 109.5 ?
C26 C21 C22 . . 119.07(12) ?
C26 C21 C2 . . 123.07(11) ?
C22 C21 C2 . . 117.85(11) ?
C23 C22 C21 . . 120.37(12) ?
C23 C22 H22 . . 119.8 ?
C21 C22 H22 . . 119.8 ?
C22 C23 C24 . . 120.09(12) ?
C22 C23 H23 . . 120.0 ?
C24 C23 H23 . . 120.0 ?
C25 C24 C23 . . 119.90(12) ?
C25 C24 H24 . . 120.0 ?
C23 C24 H24 . . 120.0 ?
C24 C25 C26 . . 120.11(13) ?
C24 C25 H25 . . 119.9 ?
C26 C25 H25 . . 119.9 ?
C21 C26 C25 . . 120.45(12) ?
C21 C26 H26 . . 119.8 ?
C25 C26 H26 . . 119.8 ?

loop_
_geom_bond_atom_site_label_1
_geom_bond_atom_site_label_2
_geom_bond_site_symmetry_2
_geom_bond_distance
_geom_bond_publ_flag
O1 C9 . 1.3696(14) ?
O1 C2 . 1.4582(14) ?
O4 C4 . 1.2288(15) ?
C2 C3 . 1.5078(16) ?
C2 C21 . 1.5204(16) ?
C2 H2 . 1.0000 ?
C3 C11 . 1.3458(17) ?
C3 C4 . 1.4932(16) ?
C4 C10 . 1.4720(17) ?
C5 C6 . 1.3770(19) ?
C5 C10 . 1.4064(17) ?
C5 H5 . 0.9500 ?
C6 C7 . 1.397(2) ?
C6 H6 . 0.9500 ?
C7 C8 . 1.3830(19) ?
C7 H7 . 0.9500 ?
C8 C9 . 1.3915(18) ?
C8 H8 . 0.9500 ?
C9 C10 . 1.4006(17) ?
C11 C12 . 1.4637(17) ?
C11 H11 . 0.9500 ?
C12 C17 . 1.4046(17) ?
C12 C13 . 1.4072(17) ?
C13 C14 . 1.3879(17) ?
C13 H13 . 0.9500 ?
C14 C15 . 1.3933(19) ?
C14 H14 . 0.9500 ?
C15 C16 . 1.3960(19) ?
C15 C18 . 1.5082(18) ?
C16 C17 . 1.3817(19) ?
C16 H16 . 0.9500 ?
C17 H17 . 0.9500 ?
C18 H18A . 0.9800 ?
C18 H18B . 0.9800 ?
C18 H18C . 0.9800 ?
C21 C26 . 1.3893(17) ?
C21 C22 . 1.3995(17) ?
C22 C23 . 1.3870(18) ?
C22 H22 . 0.9500 ?
C23 C24 . 1.389(2) ?
C23 H23 . 0.9500 ?
C24 C25 . 1.385(2) ?
C24 H24 . 0.9500 ?
C25 C26 . 1.3917(19) ?
C25 H25 . 0.9500 ?
C26 H26 . 0.9500 ?

loop_
_geom_hbond_atom_site_label_D
_geom_hbond_atom_site_label_H
_geom_hbond_atom_site_label_A
_geom_hbond_site_symmetry_A
_geom_hbond_distance_DH
_geom_hbond_distance_HA
_geom_hbond_distance_DA
_geom_hbond_angle_DHA
C2 H2 O4 4_575 1.00 2.27 3.1737(14) 149.3
C5 H5 O1 4_576 0.95 2.54 3.4076(15) 151.6
C24 H24 O4 4_565 0.95 2.71 3.4871(17) 139.9

_cod_database_fobs_code 2022181
